data_4038561
loop_
_publ_author_name
'Honnanayakanavar, Jyoti M.'
'Harish, Battu'
'Nanubolu, Jagadeesh Babu'
'Suresh, Surisetti'

_publ_section_title
;
 Tandem Copper-Catalyzed Regioselective <i>N</i>-Arylation-Aza-Michael
 Addition: Synthesis of Tetracyclic
 5<i>H</i>-Benzothiazolo[3,2-<i>a</i>]quinazoline Derivatives.
;
_journal_name_full 'The Journal of organic chemistry'
_journal_paper_doi 10.1021/acs.joc.0c00275
_journal_year 2020
_chemical_formula_moiety 'C17 H13 N3 S'
_chemical_formula_sum 'C17 H13 N3 S'
_chemical_formula_weight 291.36
_space_group_crystal_system orthorhombic
_space_group_IT_number 33
_space_group_name_Hall 'P 2c -2n'
_space_group_name_H-M_alt 'P n a 21'
_atom_sites_solution_hydrogens geom
_audit_creation_method SHELXL-2018/3
_cell_angle_alpha 90
_cell_angle_beta 90
_cell_angle_gamma 90
_cell_formula_units_Z 4
_cell_length_a 8.285(3)
_cell_length_b 14.446(5)
_cell_length_c 12.198(4)
_cell_measurement_reflns_used 9914
_cell_measurement_temperature 293(2)
_cell_measurement_theta_max 28.189
_cell_measurement_theta_min 2.816
_cell_volume 1459.9(9)
_computing_cell_refinement '<i>SAINT</i> (Bruker, 2016)'
_computing_data_collection '<i>APEX3</i> (Bruker, 2016)'
_computing_data_reduction 'Bruker SAINT'
_computing_structure_refinement 'SHELXL-2018/3 (Sheldrick, 2018)'
_computing_structure_solution 'SHELXT 2014/5 (Sheldrick, 2014)'
_diffrn_ambient_temperature 293(2)
_diffrn_measured_fraction_theta_full 0.998
_diffrn_measured_fraction_theta_max 0.986
_diffrn_measurement_device_type 'Bruker D8 QUEST PHOTON-100'
_diffrn_measurement_method '\w and \f'
_diffrn_radiation_type MoK\a
_diffrn_radiation_wavelength 0.71073
_diffrn_reflns_av_R_equivalents 0.0493
_diffrn_reflns_av_unetI/netI 0.0312
_diffrn_reflns_Laue_measured_fraction_full 0.998
_diffrn_reflns_Laue_measured_fraction_max 0.986
_diffrn_reflns_limit_h_max 10
_diffrn_reflns_limit_h_min -11
_diffrn_reflns_limit_k_max 19
_diffrn_reflns_limit_k_min -18
_diffrn_reflns_limit_l_max 14
_diffrn_reflns_limit_l_min -16
_diffrn_reflns_number 19915
_diffrn_reflns_point_group_measured_fraction_full 0.987
_diffrn_reflns_point_group_measured_fraction_max 0.940
_diffrn_reflns_theta_full 25.242
_diffrn_reflns_theta_max 28.375
_diffrn_reflns_theta_min 2.820
_exptl_absorpt_coefficient_mu 0.218
_exptl_absorpt_correction_T_max 0.7457
_exptl_absorpt_correction_T_min 0.6503
_exptl_absorpt_correction_type multi-scan
_exptl_absorpt_process_details 'SADABS 2014/5'
_exptl_crystal_density_diffrn 1.326
_exptl_crystal_description plate
_exptl_crystal_F_000 608
_exptl_crystal_size_max 0.440
_exptl_crystal_size_mid 0.290
_exptl_crystal_size_min 0.190
_refine_diff_density_max 0.177
_refine_diff_density_min -0.216
_refine_diff_density_rms 0.039
_refine_ls_abs_structure_details
;
 Flack x determined using 1250 quotients [(I+)-(I-)]/[(I+)+(I-)]
 (Parsons, Flack and Wagner, Acta Cryst. B69 (2013) 249-259).
;
_refine_ls_abs_structure_Flack 0.00(3)
_refine_ls_extinction_coef 0.021(5)
_refine_ls_extinction_expression Fc^*^=kFc[1+0.001xFc^2^\l^3^/sin(2\q)]^-1/4^
_refine_ls_extinction_method 'SHELXL-2018/3 (Sheldrick 2018)'
_refine_ls_goodness_of_fit_ref 0.872
_refine_ls_hydrogen_treatment constr
_refine_ls_matrix_type full
_refine_ls_number_parameters 192
_refine_ls_number_reflns 3440
_refine_ls_number_restraints 1
_refine_ls_restrained_S_all 0.872
_refine_ls_R_factor_all 0.0402
_refine_ls_R_factor_gt 0.0337
_refine_ls_shift/su_max 0.000
_refine_ls_shift/su_mean 0.000
_refine_ls_structure_factor_coef Fsqd
_refine_ls_weighting_details 'w=1/[\s^2^(Fo^2^)+(0.1000P)^2^] where P=(Fo^2^+2Fc^2^)/3'
_refine_ls_weighting_scheme calc
_refine_ls_wR_factor_gt 0.1047
_refine_ls_wR_factor_ref 0.1103
_reflns_Friedel_coverage 0.823
_reflns_Friedel_fraction_full 0.975
_reflns_Friedel_fraction_max 0.890
_reflns_number_gt 3061
_reflns_number_total 3440
_reflns_threshold_expression 'I > 2\s(I)'
_cod_data_source_file jo0c00275_si_004.cif
_cod_data_source_block KA691_0m
_cod_database_code 4038561
_shelx_shelxl_version_number 2018/3
_shelx_space_group_comment
;
The symmetry employed for this shelxl refinement is uniquely defined
by the following loop, which should always be used as a source of
symmetry information in preference to the above space-group names.
They are only intended as comments.
;
_shelx_estimated_absorpt_t_min 0.910
_shelx_estimated_absorpt_t_max 0.960

loop_
_space_group_symop_operation_xyz
'x, y, z'
'-x, -y, z+1/2'
'-x+1/2, y+1/2, z+1/2'
'x+1/2, -y+1/2, z'

loop_
_atom_site_label
_atom_site_type_symbol
_atom_site_fract_x
_atom_site_fract_y
_atom_site_fract_z
_atom_site_U_iso_or_equiv
_atom_site_adp_type
_atom_site_occupancy
_atom_site_site_symmetry_order
_atom_site_calc_flag
_atom_site_refinement_flags_posn
_atom_site_refinement_flags_adp
_atom_site_refinement_flags_occupancy
_atom_site_disorder_assembly
_atom_site_disorder_group
C1 C 0.1415(3) 0.39866(15) 0.41944(19) 0.0354(4) Uani 1 1 d . . . . .
C2 C 0.1045(3) 0.38478(18) 0.3101(2) 0.0423(5) Uani 1 1 d . . . . .
H2 H 0.041401 0.427523 0.272469 0.051 Uiso 1 1 calc R U . . .
C3 C 0.1624(3) 0.30624(19) 0.25682(18) 0.0441(6) Uani 1 1 d . . . . .
C4 C 0.2591(3) 0.24520(18) 0.3154(2) 0.0457(5) Uani 1 1 d . . . . .
H4 H 0.297950 0.192558 0.280341 0.055 Uiso 1 1 calc R U . . .
C5 C 0.3001(3) 0.25990(17) 0.42467(19) 0.0417(5) Uani 1 1 d . . . . .
H5 H 0.368172 0.218963 0.461069 0.050 Uiso 1 1 calc R U . . .
C6 C 0.2376(3) 0.33675(14) 0.47855(16) 0.0319(4) Uani 1 1 d . . . . .
C7 C 0.1202(4) 0.2878(3) 0.1384(2) 0.0633(8) Uani 1 1 d . . . . .
H7A H 0.161360 0.336943 0.093418 0.095 Uiso 1 1 calc R U . . .
H7B H 0.005068 0.284435 0.130590 0.095 Uiso 1 1 calc R U . . .
H7C H 0.167452 0.230142 0.115798 0.095 Uiso 1 1 calc R U . . .
C8 C 0.2032(3) 0.45406(16) 0.6103(2) 0.0385(5) Uani 1 1 d . . . . .
C9 C 0.3215(3) 0.31350(15) 0.67737(17) 0.0349(4) Uani 1 1 d . . . . .
C10 C 0.3286(3) 0.21731(18) 0.6761(2) 0.0460(6) Uani 1 1 d . . . . .
H10 H 0.293664 0.184573 0.614911 0.055 Uiso 1 1 calc R U . . .
C11 C 0.3877(5) 0.1708(2) 0.7663(3) 0.0605(8) Uani 1 1 d . . . . .
H11 H 0.395821 0.106647 0.764907 0.073 Uiso 1 1 calc R U . . .
C12 C 0.4352(5) 0.2190(2) 0.8589(3) 0.0708(10) Uani 1 1 d . . . . .
H12 H 0.478193 0.187472 0.918605 0.085 Uiso 1 1 calc R U . . .
C13 C 0.4184(4) 0.3139(2) 0.8623(2) 0.0595(8) Uani 1 1 d . . . . .
H13 H 0.445560 0.345771 0.925942 0.071 Uiso 1 1 calc R U . . .
C14 C 0.3614(3) 0.36278(17) 0.77206(18) 0.0400(5) Uani 1 1 d . . . . .
C15 C 0.3397(3) 0.46688(19) 0.7767(2) 0.0450(5) Uani 1 1 d . . . . .
H15 H 0.297150 0.481827 0.849567 0.054 Uiso 1 1 calc R U . . .
C16 C 0.5009(4) 0.5191(2) 0.7640(3) 0.0567(7) Uani 1 1 d . . . . .
H16A H 0.483028 0.584605 0.776516 0.068 Uiso 1 1 calc R U . . .
H16B H 0.576362 0.497228 0.819032 0.068 Uiso 1 1 calc R U . . .
C17 C 0.5713(4) 0.5062(2) 0.6554(3) 0.0598(9) Uani 1 1 d . . . . .
N1 N 0.2622(2) 0.36589(13) 0.58767(14) 0.0339(4) Uani 1 1 d . . . . .
N2 N 0.2233(3) 0.50252(14) 0.6957(2) 0.0466(5) Uani 1 1 d . . . . .
N3 N 0.6233(5) 0.4947(3) 0.5697(4) 0.0867(11) Uani 1 1 d . . . . .
S1 S 0.08583(9) 0.49423(4) 0.49903(7) 0.0533(2) Uani 1 1 d . . . . .

loop_
_atom_site_aniso_label
_atom_site_aniso_U_11
_atom_site_aniso_U_22
_atom_site_aniso_U_33
_atom_site_aniso_U_23
_atom_site_aniso_U_13
_atom_site_aniso_U_12
C1 0.0331(10) 0.0308(11) 0.0423(11) 0.0063(8) -0.0050(8) 0.0001(8)
C2 0.0379(11) 0.0452(14) 0.0436(12) 0.0140(10) -0.0128(9) -0.0035(10)
C3 0.0429(12) 0.0566(15) 0.0329(12) 0.0038(9) -0.0071(9) -0.0073(11)
C4 0.0466(12) 0.0525(14) 0.0379(11) -0.0062(10) -0.0051(9) 0.0048(11)
C5 0.0456(12) 0.0435(13) 0.0360(11) -0.0017(9) -0.0078(9) 0.0126(10)
C6 0.0335(9) 0.0323(10) 0.0299(10) 0.0024(7) -0.0027(7) 0.0025(8)
C7 0.0694(18) 0.083(2) 0.0370(14) 0.0047(13) -0.0137(13) -0.0051(16)
C8 0.0386(10) 0.0303(11) 0.0467(12) 0.0006(8) 0.0011(9) 0.0054(9)
C9 0.0423(11) 0.0320(11) 0.0303(10) 0.0035(7) -0.0024(8) 0.0006(8)
C10 0.0668(15) 0.0338(12) 0.0375(12) 0.0033(9) -0.0098(11) -0.0004(11)
C11 0.089(2) 0.0404(14) 0.0523(15) 0.0133(11) -0.0157(14) 0.0008(14)
C12 0.112(3) 0.0592(18) 0.0411(13) 0.0170(13) -0.0252(16) -0.0054(18)
C13 0.089(2) 0.0553(17) 0.0347(12) 0.0015(11) -0.0127(13) -0.0078(16)
C14 0.0491(12) 0.0400(12) 0.0310(10) -0.0009(9) -0.0017(8) -0.0048(10)
C15 0.0521(14) 0.0440(13) 0.0388(11) -0.0099(10) 0.0023(10) -0.0023(11)
C16 0.0626(18) 0.0414(15) 0.0660(18) -0.0053(12) -0.0118(14) -0.0135(14)
C17 0.0572(18) 0.0518(19) 0.070(2) 0.0142(12) -0.0062(15) -0.0121(12)
N1 0.0429(9) 0.0288(9) 0.0299(8) 0.0006(6) -0.0029(7) 0.0066(7)
N2 0.0486(12) 0.0374(12) 0.0539(12) -0.0107(8) 0.0019(10) 0.0071(8)
N3 0.087(2) 0.099(3) 0.074(2) 0.0174(16) 0.019(2) -0.0134(17)
S1 0.0613(4) 0.0363(3) 0.0622(4) 0.0004(3) -0.0146(3) 0.0192(3)

loop_
_atom_type_symbol
_atom_type_description
_atom_type_scat_dispersion_real
_atom_type_scat_dispersion_imag
_atom_type_scat_source
C C 0.0033 0.0016 'International Tables Vol C Tables 4.2.6.8 and 6.1.1.4'
H H 0.0000 0.0000 'International Tables Vol C Tables 4.2.6.8 and 6.1.1.4'
N N 0.0061 0.0033 'International Tables Vol C Tables 4.2.6.8 and 6.1.1.4'
S S 0.1246 0.1234 'International Tables Vol C Tables 4.2.6.8 and 6.1.1.4'

loop_
_geom_angle_atom_site_label_1
_geom_angle_atom_site_label_2
_geom_angle_atom_site_label_3
_geom_angle
_geom_angle_site_symmetry_1
_geom_angle_site_symmetry_3
_geom_angle_publ_flag
C2 C1 C6 122.1(2) . . ?
C2 C1 S1 126.24(18) . . ?
C6 C1 S1 111.64(17) . . ?
C1 C2 C3 119.4(2) . . ?
C1 C2 H2 120.3 . . ?
C3 C2 H2 120.3 . . ?
C4 C3 C2 118.4(2) . . ?
C4 C3 C7 120.9(3) . . ?
C2 C3 C7 120.7(2) . . ?
C3 C4 C5 122.4(2) . . ?
C3 C4 H4 118.8 . . ?
C5 C4 H4 118.8 . . ?
C6 C5 C4 118.9(2) . . ?
C6 C5 H5 120.5 . . ?
C4 C5 H5 120.5 . . ?
C5 C6 C1 118.6(2) . . ?
C5 C6 N1 129.08(18) . . ?
C1 C6 N1 112.22(18) . . ?
C3 C7 H7A 109.5 . . ?
C3 C7 H7B 109.5 . . ?
H7A C7 H7B 109.5 . . ?
C3 C7 H7C 109.5 . . ?
H7A C7 H7C 109.5 . . ?
H7B C7 H7C 109.5 . . ?
N2 C8 N1 128.5(2) . . ?
N2 C8 S1 121.53(18) . . ?
N1 C8 S1 109.98(16) . . ?
C10 C9 C14 120.5(2) . . ?
C10 C9 N1 122.65(19) . . ?
C14 C9 N1 116.6(2) . . ?
C11 C10 C9 119.5(2) . . ?
C11 C10 H10 120.2 . . ?
C9 C10 H10 120.2 . . ?
C10 C11 C12 120.5(3) . . ?
C10 C11 H11 119.8 . . ?
C12 C11 H11 119.8 . . ?
C13 C12 C11 119.7(3) . . ?
C13 C12 H12 120.1 . . ?
C11 C12 H12 120.1 . . ?
C12 C13 C14 121.0(2) . . ?
C12 C13 H13 119.5 . . ?
C14 C13 H13 119.5 . . ?
C13 C14 C9 118.5(2) . . ?
C13 C14 C15 120.9(2) . . ?
C9 C14 C15 120.6(2) . . ?
N2 C15 C14 113.5(2) . . ?
N2 C15 C16 109.2(2) . . ?
C14 C15 C16 112.3(2) . . ?
N2 C15 H15 107.2 . . ?
C14 C15 H15 107.2 . . ?
C16 C15 H15 107.2 . . ?
C17 C16 C15 112.0(2) . . ?
C17 C16 H16A 109.2 . . ?
C15 C16 H16A 109.2 . . ?
C17 C16 H16B 109.2 . . ?
C15 C16 H16B 109.2 . . ?
H16A C16 H16B 107.9 . . ?
N3 C17 C16 178.4(4) . . ?
C8 N1 C6 114.15(17) . . ?
C8 N1 C9 117.20(18) . . ?
C6 N1 C9 128.23(18) . . ?
C8 N2 C15 116.4(2) . . ?
C1 S1 C8 91.26(10) . . ?

loop_
_geom_bond_atom_site_label_1
_geom_bond_atom_site_label_2
_geom_bond_distance
_geom_bond_site_symmetry_2
_geom_bond_publ_flag
C1 C2 1.383(3) . ?
C1 C6 1.398(3) . ?
C1 S1 1.750(2) . ?
C2 C3 1.393(4) . ?
C2 H2 0.9300 . ?
C3 C4 1.390(4) . ?
C3 C7 1.510(3) . ?
C4 C5 1.391(3) . ?
C4 H4 0.9300 . ?
C5 C6 1.390(3) . ?
C5 H5 0.9300 . ?
C6 N1 1.411(3) . ?
C7 H7A 0.9600 . ?
C7 H7B 0.9600 . ?
C7 H7C 0.9600 . ?
C8 N2 1.267(3) . ?
C8 N1 1.392(3) . ?
C8 S1 1.767(2) . ?
C9 C10 1.391(3) . ?
C9 C14 1.397(3) . ?
C9 N1 1.418(3) . ?
C10 C11 1.379(3) . ?
C10 H10 0.9300 . ?
C11 C12 1.383(5) . ?
C11 H11 0.9300 . ?
C12 C13 1.379(5) . ?
C12 H12 0.9300 . ?
C13 C14 1.390(3) . ?
C13 H13 0.9300 . ?
C14 C15 1.516(4) . ?
C15 N2 1.473(4) . ?
C15 C16 1.542(4) . ?
C15 H15 0.9800 . ?
C16 C17 1.459(5) . ?
C16 H16A 0.9700 . ?
C16 H16B 0.9700 . ?
C17 N3 1.143(6) . ?

loop_
_geom_torsion_atom_site_label_1
_geom_torsion_atom_site_label_2
_geom_torsion_atom_site_label_3
_geom_torsion_atom_site_label_4
_geom_torsion
_geom_torsion_site_symmetry_1
_geom_torsion_site_symmetry_2
_geom_torsion_site_symmetry_3
_geom_torsion_site_symmetry_4
_geom_torsion_publ_flag
C6 C1 C2 C3 0.9(3) . . . . ?
S1 C1 C2 C3 177.80(18) . . . . ?
C1 C2 C3 C4 -1.4(4) . . . . ?
C1 C2 C3 C7 178.3(2) . . . . ?
C2 C3 C4 C5 -0.2(4) . . . . ?
C7 C3 C4 C5 -179.8(3) . . . . ?
C3 C4 C5 C6 2.3(4) . . . . ?
C4 C5 C6 C1 -2.7(4) . . . . ?
C4 C5 C6 N1 -179.7(2) . . . . ?
C2 C1 C6 C5 1.2(3) . . . . ?
S1 C1 C6 C5 -176.10(18) . . . . ?
C2 C1 C6 N1 178.7(2) . . . . ?
S1 C1 C6 N1 1.3(2) . . . . ?
C14 C9 C10 C11 -5.2(4) . . . . ?
N1 C9 C10 C11 179.9(3) . . . . ?
C9 C10 C11 C12 2.0(5) . . . . ?
C10 C11 C12 C13 2.1(6) . . . . ?
C11 C12 C13 C14 -3.0(6) . . . . ?
C12 C13 C14 C9 -0.1(5) . . . . ?
C12 C13 C14 C15 178.7(3) . . . . ?
C10 C9 C14 C13 4.2(4) . . . . ?
N1 C9 C14 C13 179.4(2) . . . . ?
C10 C9 C14 C15 -174.6(2) . . . . ?
N1 C9 C14 C15 0.6(3) . . . . ?
C13 C14 C15 N2 -157.3(3) . . . . ?
C9 C14 C15 N2 21.5(3) . . . . ?
C13 C14 C15 C16 78.3(3) . . . . ?
C9 C14 C15 C16 -102.9(3) . . . . ?
N2 C15 C16 C17 -60.9(3) . . . . ?
C14 C15 C16 C17 65.9(3) . . . . ?
N2 C8 N1 C6 -171.1(2) . . . . ?
S1 C8 N1 C6 9.5(2) . . . . ?
N2 C8 N1 C9 15.7(4) . . . . ?
S1 C8 N1 C9 -163.60(16) . . . . ?
C5 C6 N1 C8 169.9(2) . . . . ?
C1 C6 N1 C8 -7.2(3) . . . . ?
C5 C6 N1 C9 -17.8(4) . . . . ?
C1 C6 N1 C9 165.0(2) . . . . ?
C10 C9 N1 C8 156.1(2) . . . . ?
C14 C9 N1 C8 -19.0(3) . . . . ?
C10 C9 N1 C6 -15.9(4) . . . . ?
C14 C9 N1 C6 169.0(2) . . . . ?
N1 C8 N2 C15 8.2(4) . . . . ?
S1 C8 N2 C15 -172.56(18) . . . . ?
C14 C15 N2 C8 -25.5(3) . . . . ?
C16 C15 N2 C8 100.6(3) . . . . ?
C2 C1 S1 C8 -173.8(2) . . . . ?
C6 C1 S1 C8 3.38(17) . . . . ?
N2 C8 S1 C1 173.4(2) . . . . ?
N1 C8 S1 C1 -7.24(17) . . . . ?
